data_7233190
loop_
_publ_author_name
'Atsushi Wada'
'Takuma Yasuda'
'Qisheng Zhang'
'Yu Seok Yang'
'Isao Takasu'
'Shintaro Enomoto'
'Chihaya Adachi'

_publ_section_title
;
 A host material consisting of a phosphinic amide directly linked
 donor-acceptor structure for efficient blue phosphorescent organic
 light-emitting diodes
;
_journal_name_full 'Journal of Materials Chemistry C'
_journal_page_first 2404
_journal_page_last 2407
_journal_paper_doi 10.1039/C3TC00939D
_journal_volume 1
_journal_year 2013
_chemical_formula_moiety 'C32 H34 N O P'
_chemical_formula_sum 'C32 H34 N O P'
_chemical_formula_weight 479.60
_space_group_IT_number 2
_space_group_name_Hall '-P 1'
_space_group_name_H-M_alt 'P -1'
_symmetry_cell_setting triclinic
_symmetry_Int_Tables_number 2
_symmetry_space_group_name_Hall '-P 1'
_symmetry_space_group_name_H-M 'P -1'
_atom_sites_solution_hydrogens geom
_atom_sites_solution_primary direct
_atom_sites_solution_secondary difmap
_cell_angle_alpha 89.01(3)
_cell_angle_beta 68.18(2)
_cell_angle_gamma 83.40(2)
_cell_formula_units_Z 2
_cell_length_a 10.532(3)
_cell_length_b 11.391(4)
_cell_length_c 11.792(4)
_cell_measurement_reflns_used 13544
_cell_measurement_temperature 123
_cell_measurement_theta_max 68.26
_cell_measurement_theta_min 3.91
_cell_volume 1304.1(8)
_computing_cell_refinement 'RAPID AUTO'
_computing_data_collection 'RAPID AUTO (Rigaku, ????)'
_computing_data_reduction 'RAPID AUTO'
_computing_molecular_graphics 'CrystalStructure 4.0'
_computing_publication_material 'CrystalStructure 4.0 (Rigaku, 2010)'
_computing_structure_refinement 'SHELXL97 (Sheldrick, 2008)'
_computing_structure_solution 'SHELXS97 (Sheldrick, 2008)'
_diffrn_ambient_temperature 123
_diffrn_detector_area_resol_mean 5.000
_diffrn_measured_fraction_theta_full 0.965
_diffrn_measured_fraction_theta_max 0.965
_diffrn_measurement_device_type 'Rigaku R-AXIS RAPID'
_diffrn_measurement_method \w
_diffrn_radiation_type 'Cu K\a'
_diffrn_radiation_wavelength 1.54187
_diffrn_reflns_av_R_equivalents 0.0617
_diffrn_reflns_limit_h_max 12
_diffrn_reflns_limit_h_min -12
_diffrn_reflns_limit_k_max 13
_diffrn_reflns_limit_k_min -13
_diffrn_reflns_limit_l_max 14
_diffrn_reflns_limit_l_min -13
_diffrn_reflns_number 17346
_diffrn_reflns_theta_full 68.21
_diffrn_reflns_theta_max 68.21
_diffrn_standards_interval_count .
_diffrn_standards_number 0
_exptl_absorpt_coefficient_mu 1.114
_exptl_absorpt_correction_T_max 0.895
_exptl_absorpt_correction_T_min 0.733
_exptl_absorpt_correction_type multi-scan
_exptl_absorpt_process_details 'ABSCOR (Rigaku, 1995)'
_exptl_crystal_colour colorless
_exptl_crystal_density_diffrn 1.221
_exptl_crystal_density_method 'not measured'
_exptl_crystal_description prism
_exptl_crystal_F_000 512.00
_exptl_crystal_size_max 0.300
_exptl_crystal_size_mid 0.200
_exptl_crystal_size_min 0.100
_refine_diff_density_max 0.420
_refine_diff_density_min -0.320
_refine_ls_extinction_method none
_refine_ls_goodness_of_fit_ref 0.949
_refine_ls_hydrogen_treatment constr
_refine_ls_number_parameters 322
_refine_ls_number_reflns 4617
_refine_ls_number_restraints 0
_refine_ls_R_factor_gt 0.0568
_refine_ls_shift/su_max 0.000
_refine_ls_structure_factor_coef Fsqd
_refine_ls_weighting_details 'w = 1/[\s^2^(Fo^2^)+(0.0555P)^2^+0.0000P] where P=(Fo^2^+2Fc^2^)/3'
_refine_ls_weighting_scheme calc
_refine_ls_wR_factor_ref 0.1317
_reflns_number_gt 2995
_reflns_number_total 4617
_reflns_threshold_expression F^2^>2.0\s(F^2^)
_cod_data_source_file J-Mat-Chem-C-2013-1-2404.cif
_cod_data_source_block opera1207b
_cod_original_cell_volume 1304.2(7)
_cod_database_code 7233190

loop_
_symmetry_equiv_pos_site_id
_symmetry_equiv_pos_as_xyz
1 +X,+Y,+Z
2 -X,-Y,-Z

loop_
_atom_site_label
_atom_site_type_symbol
_atom_site_fract_x
_atom_site_fract_y
_atom_site_fract_z
_atom_site_U_iso_or_equiv
_atom_site_adp_type
_atom_site_occupancy
_atom_site_symmetry_multiplicity
_atom_site_calc_flag
_atom_site_refinement_flags
_atom_site_disorder_assembly
_atom_site_disorder_group
P1 P 0.32459(7) 0.06098(6) 0.34454(6) 0.0345(3) Uani 1.0 2 d . . .
O1 O 0.25733(16) 0.05035(14) 0.47764(14) 0.0390(5) Uani 1.0 2 d . . .
N1 N 0.39531(19) 0.18903(17) 0.30888(17) 0.0307(6) Uani 1.0 2 d . . .
C1 C 0.3341(3) 0.2956(2) 0.3787(3) 0.0287(7) Uani 1.0 2 d . . .
C2 C 0.2217(3) 0.3146(3) 0.4891(3) 0.0354(7) Uani 1.0 2 d . . .
C3 C 0.1906(3) 0.4271(3) 0.5422(3) 0.0354(7) Uani 1.0 2 d . . .
C4 C 0.2670(3) 0.5214(2) 0.4925(3) 0.0320(7) Uani 1.0 2 d . . .
C5 C 0.3751(3) 0.5009(3) 0.3794(3) 0.0328(7) Uani 1.0 2 d . . .
C6 C 0.4068(3) 0.3894(3) 0.3220(3) 0.0293(7) Uani 1.0 2 d . . .
C7 C 0.5125(3) 0.3426(2) 0.2082(3) 0.0291(6) Uani 1.0 2 d . . .
C8 C 0.6103(3) 0.3963(3) 0.1135(3) 0.0312(7) Uani 1.0 2 d . . .
C9 C 0.7055(3) 0.3293(3) 0.0150(3) 0.0310(7) Uani 1.0 2 d . . .
C10 C 0.6996(3) 0.2074(3) 0.0156(3) 0.0344(7) Uani 1.0 2 d . . .
C11 C 0.6016(3) 0.1510(3) 0.1061(3) 0.0343(7) Uani 1.0 2 d . . .
C12 C 0.5052(3) 0.2208(3) 0.2032(3) 0.0308(7) Uani 1.0 2 d . . .
C13 C 0.2280(3) 0.6403(3) 0.5621(3) 0.0354(7) Uani 1.0 2 d . . .
C14 C 0.0890(3) 0.6981(3) 0.5602(3) 0.0622(10) Uani 1.0 2 d . . .
C15 C 0.3373(3) 0.7244(3) 0.5081(3) 0.0602(10) Uani 1.0 2 d . . .
C16 C 0.2133(3) 0.6217(3) 0.6947(3) 0.0465(8) Uani 1.0 2 d . . .
C17 C 0.8171(3) 0.3839(3) -0.0909(3) 0.0331(7) Uani 1.0 2 d . . .
C18 C 0.7953(3) 0.5187(3) -0.0842(3) 0.0499(9) Uani 1.0 2 d . . .
C19 C 0.8145(3) 0.3439(3) -0.2124(3) 0.0456(8) Uani 1.0 2 d . . .
C20 C 0.9577(3) 0.3423(3) -0.0850(3) 0.0498(8) Uani 1.0 2 d . . .
C21 C 0.2061(3) 0.0606(2) 0.2679(3) 0.0320(7) Uani 1.0 2 d . . .
C22 C 0.0896(3) 0.0003(3) 0.3206(3) 0.0384(7) Uani 1.0 2 d . . .
C23 C -0.0069(3) 0.0018(3) 0.2659(3) 0.0445(8) Uani 1.0 2 d . . .
C24 C 0.0115(3) 0.0588(3) 0.1587(3) 0.0466(8) Uani 1.0 2 d . . .
C25 C 0.1272(3) 0.1174(3) 0.1052(3) 0.0479(8) Uani 1.0 2 d . . .
C26 C 0.2228(3) 0.1182(3) 0.1584(3) 0.0420(8) Uani 1.0 2 d . . .
C27 C 0.4619(3) -0.0543(2) 0.2773(3) 0.0306(7) Uani 1.0 2 d . . .
C28 C 0.4581(3) -0.1344(3) 0.1905(3) 0.0346(7) Uani 1.0 2 d . . .
C29 C 0.5579(3) -0.2316(3) 0.1507(3) 0.0402(8) Uani 1.0 2 d . . .
C30 C 0.6604(3) -0.2497(3) 0.1972(3) 0.0446(8) Uani 1.0 2 d . . .
C31 C 0.6669(3) -0.1704(3) 0.2819(3) 0.0425(8) Uani 1.0 2 d . . .
C32 C 0.5679(3) -0.0727(3) 0.3222(3) 0.0366(7) Uani 1.0 2 d . . .
H2 H 0.1685 0.2527 0.5264 0.0425 Uiso 1.0 2 calc R . .
H3 H 0.1132 0.4412 0.6166 0.0425 Uiso 1.0 2 calc R . .
H5 H 0.4274 0.5632 0.3414 0.0394 Uiso 1.0 2 calc R . .
H8 H 0.6116 0.4794 0.1164 0.0375 Uiso 1.0 2 calc R . .
H10 H 0.7666 0.1603 -0.0498 0.0412 Uiso 1.0 2 calc R . .
H11 H 0.6000 0.0679 0.1022 0.0412 Uiso 1.0 2 calc R . .
H14A H 0.0203 0.6423 0.5901 0.0746 Uiso 1.0 2 calc R . .
H14B H 0.1000 0.7192 0.4764 0.0746 Uiso 1.0 2 calc R . .
H14C H 0.0584 0.7695 0.6129 0.0746 Uiso 1.0 2 calc R . .
H15A H 0.3504 0.7377 0.4224 0.0723 Uiso 1.0 2 calc R . .
H15B H 0.4244 0.6894 0.5133 0.0723 Uiso 1.0 2 calc R . .
H15C H 0.3072 0.7999 0.5542 0.0723 Uiso 1.0 2 calc R . .
H16A H 0.2988 0.5795 0.6969 0.0559 Uiso 1.0 2 calc R . .
H16B H 0.1370 0.5750 0.7350 0.0559 Uiso 1.0 2 calc R . .
H16C H 0.1946 0.6985 0.7374 0.0559 Uiso 1.0 2 calc R . .
H18A H 0.7983 0.5467 -0.0072 0.0599 Uiso 1.0 2 calc R . .
H18B H 0.7055 0.5465 -0.0882 0.0599 Uiso 1.0 2 calc R . .
H18C H 0.8682 0.5497 -0.1530 0.0599 Uiso 1.0 2 calc R . .
H19A H 0.8816 0.3826 -0.2793 0.0548 Uiso 1.0 2 calc R . .
H19B H 0.7221 0.3654 -0.2136 0.0548 Uiso 1.0 2 calc R . .
H19C H 0.8379 0.2580 -0.2227 0.0548 Uiso 1.0 2 calc R . .
H20A H 1.0297 0.3760 -0.1523 0.0597 Uiso 1.0 2 calc R . .
H20B H 0.9742 0.2558 -0.0920 0.0597 Uiso 1.0 2 calc R . .
H20C H 0.9594 0.3685 -0.0069 0.0597 Uiso 1.0 2 calc R . .
H22 H 0.0768 -0.0415 0.3938 0.0460 Uiso 1.0 2 calc R . .
H23 H -0.0866 -0.0374 0.3034 0.0534 Uiso 1.0 2 calc R . .
H24 H -0.0543 0.0583 0.1213 0.0559 Uiso 1.0 2 calc R . .
H25 H 0.1402 0.1572 0.0309 0.0574 Uiso 1.0 2 calc R . .
H26 H 0.3014 0.1585 0.1204 0.0504 Uiso 1.0 2 calc R . .
H28 H 0.3872 -0.1224 0.1585 0.0415 Uiso 1.0 2 calc R . .
H29 H 0.5553 -0.2856 0.0913 0.0482 Uiso 1.0 2 calc R . .
H30 H 0.7271 -0.3171 0.1710 0.0535 Uiso 1.0 2 calc R . .
H31 H 0.7389 -0.1827 0.3125 0.0510 Uiso 1.0 2 calc R . .
H32 H 0.5724 -0.0183 0.3804 0.0439 Uiso 1.0 2 calc R . .

loop_
_atom_site_aniso_label
_atom_site_aniso_U_11
_atom_site_aniso_U_22
_atom_site_aniso_U_33
_atom_site_aniso_U_12
_atom_site_aniso_U_13
_atom_site_aniso_U_23
P1 0.0373(5) 0.0310(5) 0.0309(5) -0.0073(4) -0.0071(4) 0.0037(4)
O1 0.0464(12) 0.0367(11) 0.0267(11) -0.0121(9) -0.0035(9) 0.0065(9)
N1 0.0338(13) 0.0285(13) 0.0249(13) -0.0060(10) -0.0046(10) -0.0004(10)
C1 0.0303(15) 0.0272(15) 0.0285(16) -0.0048(12) -0.0106(12) 0.0011(12)
C2 0.0325(16) 0.0397(17) 0.0299(17) -0.0089(13) -0.0059(13) 0.0063(13)
C3 0.0305(15) 0.0390(17) 0.0285(16) -0.0022(13) -0.0021(13) -0.0003(13)
C4 0.0345(16) 0.0279(15) 0.0310(16) -0.0006(12) -0.0100(13) 0.0016(12)
C5 0.0339(16) 0.0342(16) 0.0282(16) -0.0060(13) -0.0087(13) 0.0068(13)
C6 0.0290(15) 0.0319(16) 0.0255(16) -0.0024(12) -0.0089(12) 0.0008(12)
C7 0.0281(15) 0.0297(15) 0.0293(16) -0.0030(12) -0.0107(12) 0.0014(12)
C8 0.0325(15) 0.0324(16) 0.0270(16) -0.0052(12) -0.0088(12) 0.0023(12)
C9 0.0294(15) 0.0342(16) 0.0273(16) -0.0059(12) -0.0078(13) 0.0035(13)
C10 0.0322(15) 0.0391(17) 0.0248(16) -0.0010(13) -0.0032(13) -0.0025(13)
C11 0.0406(17) 0.0282(15) 0.0293(16) -0.0063(13) -0.0067(13) -0.0009(12)
C12 0.0300(15) 0.0360(16) 0.0242(16) -0.0063(12) -0.0069(12) 0.0053(13)
C13 0.0406(17) 0.0318(16) 0.0284(17) -0.0014(13) -0.0075(13) -0.0010(13)
C14 0.067(3) 0.058(3) 0.063(3) 0.0245(18) -0.0342(19) -0.0214(17)
C15 0.082(3) 0.0374(19) 0.042(2) -0.0165(17) 0.0019(18) -0.0076(15)
C16 0.0533(19) 0.0488(19) 0.0381(19) -0.0104(15) -0.0163(16) -0.0024(15)
C17 0.0327(16) 0.0361(16) 0.0262(16) -0.0076(13) -0.0052(13) 0.0031(13)
C18 0.0517(19) 0.0428(19) 0.0409(19) -0.0142(15) 0.0017(15) 0.0039(15)
C19 0.0461(18) 0.055(2) 0.0329(18) -0.0155(15) -0.0087(15) 0.0069(15)
C20 0.0309(17) 0.070(3) 0.048(2) -0.0122(15) -0.0127(15) 0.0151(16)
C21 0.0295(15) 0.0293(15) 0.0311(16) 0.0001(12) -0.0055(13) 0.0031(12)
C22 0.0379(17) 0.0344(16) 0.0379(18) -0.0051(13) -0.0081(14) -0.0022(13)
C23 0.0341(18) 0.0466(19) 0.045(2) -0.0093(14) -0.0041(15) -0.0059(15)
C24 0.0404(19) 0.050(2) 0.050(2) -0.0011(15) -0.0186(16) -0.0067(16)
C25 0.0460(19) 0.054(2) 0.048(2) -0.0093(16) -0.0223(16) 0.0101(16)
C26 0.0350(17) 0.0456(18) 0.0433(19) -0.0071(14) -0.0117(15) 0.0083(15)
C27 0.0319(16) 0.0302(15) 0.0272(16) -0.0078(12) -0.0071(13) 0.0048(12)
C28 0.0330(16) 0.0373(17) 0.0351(17) -0.0067(13) -0.0137(13) 0.0007(13)
C29 0.0384(17) 0.0364(17) 0.0411(18) -0.0043(14) -0.0092(15) -0.0052(14)
C30 0.0364(18) 0.0389(18) 0.052(2) -0.0001(14) -0.0110(16) 0.0017(15)
C31 0.0369(17) 0.0445(19) 0.051(2) -0.0087(14) -0.0212(15) 0.0080(15)
C32 0.0415(18) 0.0372(17) 0.0316(17) -0.0110(14) -0.0124(14) 0.0008(13)

loop_
_atom_type_symbol
_atom_type_description
_atom_type_scat_dispersion_real
_atom_type_scat_dispersion_imag
_atom_type_scat_source
C C 0.0181 0.0091
;
International Tables for Crystallography
(1992, Vol. C, Tables 4.2.6.8 and 6.1.1.4)
;
H H 0.0000 0.0000
;
International Tables for Crystallography
(1992, Vol. C, Table 6.1.1.4)
;
O O 0.0492 0.0322
;
International Tables for Crystallography
(1992, Vol. C, Tables 4.2.6.8 and 6.1.1.4)
;
N N 0.0311 0.0180
;
International Tables for Crystallography
(1992, Vol. C, Tables 4.2.6.8 and 6.1.1.4)
;
P P 0.2955 0.4335
;
International Tables for Crystallography
(1992, Vol. C, Tables 4.2.6.8 and 6.1.1.4)
;

loop_
_geom_angle_atom_site_label_1
_geom_angle_atom_site_label_2
_geom_angle_atom_site_label_3
_geom_angle
_geom_angle_publ_flag
_geom_angle_site_symmetry_1
_geom_angle_site_symmetry_2
_geom_angle_site_symmetry_3
O1 P1 N1 111.41(11) yes . . .
O1 P1 C21 112.38(11) yes . . .
O1 P1 C27 112.47(12) yes . . .
N1 P1 C21 106.16(12) yes . . .
N1 P1 C27 105.98(11) yes . . .
C21 P1 C27 108.04(13) yes . . .
P1 N1 C1 122.16(15) yes . . .
P1 N1 C12 130.94(17) yes . . .
C1 N1 C12 106.23(19) yes . . .
N1 C1 C2 129.8(3) yes . . .
N1 C1 C6 109.81(18) yes . . .
C2 C1 C6 120.4(3) yes . . .
C1 C2 C3 117.5(3) yes . . .
C2 C3 C4 123.8(2) yes . . .
C3 C4 C5 117.2(3) yes . . .
C3 C4 C13 119.4(2) yes . . .
C5 C4 C13 123.3(3) yes . . .
C4 C5 C6 120.4(3) yes . . .
C1 C6 C5 120.5(2) yes . . .
C1 C6 C7 107.0(2) yes . . .
C5 C6 C7 132.4(3) yes . . .
C6 C7 C8 132.0(3) yes . . .
C6 C7 C12 107.4(2) yes . . .
C8 C7 C12 120.6(2) yes . . .
C7 C8 C9 120.5(3) yes . . .
C8 C9 C10 117.4(2) yes . . .
C8 C9 C17 122.6(3) yes . . .
C10 C9 C17 119.93(19) yes . . .
C9 C10 C11 123.8(2) yes . . .
C10 C11 C12 117.6(3) yes . . .
N1 C12 C7 109.41(19) yes . . .
N1 C12 C11 130.6(3) yes . . .
C7 C12 C11 119.9(2) yes . . .
C4 C13 C14 109.3(3) yes . . .
C4 C13 C15 112.22(19) yes . . .
C4 C13 C16 109.8(3) yes . . .
C14 C13 C15 109.5(3) yes . . .
C14 C13 C16 108.7(2) yes . . .
C15 C13 C16 107.1(3) yes . . .
C9 C17 C18 112.16(19) yes . . .
C9 C17 C19 109.7(3) yes . . .
C9 C17 C20 108.7(3) yes . . .
C18 C17 C19 108.0(3) yes . . .
C18 C17 C20 108.7(3) yes . . .
C19 C17 C20 109.6(2) yes . . .
P1 C21 C22 118.6(3) yes . . .
P1 C21 C26 123.4(2) yes . . .
C22 C21 C26 118.0(3) yes . . .
C21 C22 C23 120.1(3) yes . . .
C22 C23 C24 120.9(3) yes . . .
C23 C24 C25 119.4(4) yes . . .
C24 C25 C26 120.7(3) yes . . .
C21 C26 C25 121.0(3) yes . . .
P1 C27 C28 121.5(3) yes . . .
P1 C27 C32 119.1(2) yes . . .
C28 C27 C32 119.1(3) yes . . .
C27 C28 C29 120.2(3) yes . . .
C28 C29 C30 120.2(3) yes . . .
C29 C30 C31 120.5(3) yes . . .
C30 C31 C32 120.0(3) yes . . .
C27 C32 C31 120.1(3) yes . . .
C1 C2 H2 121.230 no . . .
C3 C2 H2 121.227 no . . .
C2 C3 H3 118.128 no . . .
C4 C3 H3 118.114 no . . .
C4 C5 H5 119.825 no . . .
C6 C5 H5 119.825 no . . .
C7 C8 H8 119.731 no . . .
C9 C8 H8 119.719 no . . .
C9 C10 H10 118.087 no . . .
C11 C10 H10 118.086 no . . .
C10 C11 H11 121.200 no . . .
C12 C11 H11 121.202 no . . .
C13 C14 H14A 109.469 no . . .
C13 C14 H14B 109.470 no . . .
C13 C14 H14C 109.467 no . . .
H14A C14 H14B 109.473 no . . .
H14A C14 H14C 109.472 no . . .
H14B C14 H14C 109.475 no . . .
C13 C15 H15A 109.470 no . . .
C13 C15 H15B 109.464 no . . .
C13 C15 H15C 109.472 no . . .
H15A C15 H15B 109.476 no . . .
H15A C15 H15C 109.471 no . . .
H15B C15 H15C 109.474 no . . .
C13 C16 H16A 109.474 no . . .
C13 C16 H16B 109.472 no . . .
C13 C16 H16C 109.470 no . . .
H16A C16 H16B 109.472 no . . .
H16A C16 H16C 109.471 no . . .
H16B C16 H16C 109.469 no . . .
C17 C18 H18A 109.475 no . . .
C17 C18 H18B 109.476 no . . .
C17 C18 H18C 109.474 no . . .
H18A C18 H18B 109.471 no . . .
H18A C18 H18C 109.467 no . . .
H18B C18 H18C 109.464 no . . .
C17 C19 H19A 109.476 no . . .
C17 C19 H19B 109.472 no . . .
C17 C19 H19C 109.474 no . . .
H19A C19 H19B 109.464 no . . .
H19A C19 H19C 109.470 no . . .
H19B C19 H19C 109.471 no . . .
C17 C20 H20A 109.475 no . . .
C17 C20 H20B 109.470 no . . .
C17 C20 H20C 109.470 no . . .
H20A C20 H20B 109.472 no . . .
H20A C20 H20C 109.477 no . . .
H20B C20 H20C 109.464 no . . .
C21 C22 H22 119.965 no . . .
C23 C22 H22 119.979 no . . .
C22 C23 H23 119.542 no . . .
C24 C23 H23 119.552 no . . .
C23 C24 H24 120.311 no . . .
C25 C24 H24 120.321 no . . .
C24 C25 H25 119.674 no . . .
C26 C25 H25 119.667 no . . .
C21 C26 H26 119.526 no . . .
C25 C26 H26 119.523 no . . .
C27 C28 H28 119.921 no . . .
C29 C28 H28 119.925 no . . .
C28 C29 H29 119.920 no . . .
C30 C29 H29 119.928 no . . .
C29 C30 H30 119.764 no . . .
C31 C30 H30 119.769 no . . .
C30 C31 H31 120.011 no . . .
C32 C31 H31 120.019 no . . .
C27 C32 H32 119.926 no . . .
C31 C32 H32 119.926 no . . .

loop_
_geom_bond_atom_site_label_1
_geom_bond_atom_site_label_2
_geom_bond_distance
_geom_bond_publ_flag
_geom_bond_site_symmetry_1
_geom_bond_site_symmetry_2
P1 O1 1.4720(17) yes . .
P1 N1 1.690(3) yes . .
P1 C21 1.793(4) yes . .
P1 C27 1.787(3) yes . .
N1 C1 1.424(3) yes . .
N1 C12 1.426(3) yes . .
C1 C2 1.395(3) yes . .
C1 C6 1.400(4) yes . .
C2 C3 1.386(4) yes . .
C3 C4 1.403(4) yes . .
C4 C5 1.397(3) yes . .
C4 C13 1.529(4) yes . .
C5 C6 1.395(4) yes . .
C6 C7 1.449(3) yes . .
C7 C8 1.396(4) yes . .
C7 C12 1.402(4) yes . .
C8 C9 1.388(3) yes . .
C9 C10 1.397(4) yes . .
C9 C17 1.542(4) yes . .
C10 C11 1.389(4) yes . .
C11 C12 1.398(3) yes . .
C13 C14 1.542(5) yes . .
C13 C15 1.528(4) yes . .
C13 C16 1.528(4) yes . .
C17 C18 1.525(4) yes . .
C17 C19 1.523(4) yes . .
C17 C20 1.529(4) yes . .
C21 C22 1.405(4) yes . .
C21 C26 1.399(4) yes . .
C22 C23 1.390(5) yes . .
C23 C24 1.371(5) yes . .
C24 C25 1.388(4) yes . .
C25 C26 1.371(5) yes . .
C27 C28 1.397(4) yes . .
C27 C32 1.398(5) yes . .
C28 C29 1.391(4) yes . .
C29 C30 1.375(5) yes . .
C30 C31 1.384(5) yes . .
C31 C32 1.391(4) yes . .
C2 H2 0.950 no . .
C3 H3 0.950 no . .
C5 H5 0.950 no . .
C8 H8 0.950 no . .
C10 H10 0.950 no . .
C11 H11 0.950 no . .
C14 H14A 0.980 no . .
C14 H14B 0.980 no . .
C14 H14C 0.980 no . .
C15 H15A 0.980 no . .
C15 H15B 0.980 no . .
C15 H15C 0.980 no . .
C16 H16A 0.980 no . .
C16 H16B 0.980 no . .
C16 H16C 0.980 no . .
C18 H18A 0.980 no . .
C18 H18B 0.980 no . .
C18 H18C 0.980 no . .
C19 H19A 0.980 no . .
C19 H19B 0.980 no . .
C19 H19C 0.980 no . .
C20 H20A 0.980 no . .
C20 H20B 0.980 no . .
C20 H20C 0.980 no . .
C22 H22 0.950 no . .
C23 H23 0.950 no . .
C24 H24 0.950 no . .
C25 H25 0.950 no . .
C26 H26 0.950 no . .
C28 H28 0.950 no . .
C29 H29 0.950 no . .
C30 H30 0.950 no . .
C31 H31 0.950 no . .
C32 H32 0.950 no . .

loop_
_geom_contact_atom_site_label_1
_geom_contact_atom_site_label_2
_geom_contact_distance
_geom_contact_publ_flag
_geom_contact_site_symmetry_1
_geom_contact_site_symmetry_2
P1 C2 3.241(3) no . .
P1 C11 3.458(3) no . .
O1 C1 3.086(3) no . .
O1 C2 2.989(4) no . .
O1 C22 3.094(4) no . .
O1 C32 3.256(3) no . .
N1 C26 3.145(5) no . .
N1 C32 3.342(4) no . .
C1 C4 2.812(4) no . .
C1 C21 3.600(4) no . .
C2 C5 2.816(4) no . .
C3 C6 2.745(3) no . .
C3 C14 3.133(4) no . .
C3 C16 2.963(4) no . .
C5 C8 3.326(4) no . .
C5 C14 3.536(4) no . .
C5 C15 2.897(4) no . .
C7 C10 2.741(4) no . .
C8 C11 2.811(4) no . .
C8 C18 2.883(4) no . .
C8 C20 3.523(4) no . .
C9 C12 2.816(4) no . .
C10 C19 2.997(4) no . .
C10 C20 3.108(4) no . .
C11 C27 3.182(4) no . .
C11 C32 3.525(4) no . .
C12 C26 3.533(5) no . .
C12 C27 3.275(4) no . .
C21 C24 2.798(5) no . .
C21 C28 3.118(4) no . .
C22 C25 2.765(5) no . .
C23 C26 2.760(4) no . .
C27 C30 2.784(4) no . .
C28 C31 2.776(5) no . .
C29 C32 2.776(5) no . .
O1 C23 3.290(3) no . 2_556
O1 C31 3.552(4) no . 2_656
O1 C32 3.518(4) no . 2_656
C2 C14 3.548(5) no . 2_566
C7 C16 3.545(5) no . 2_666
C8 C16 3.411(5) no . 2_666
C10 C28 3.569(5) no . 2_655
C14 C2 3.548(5) no . 2_566
C16 C7 3.545(5) no . 2_666
C16 C8 3.411(5) no . 2_666
C23 O1 3.290(3) no . 2_556
C28 C10 3.569(5) no . 2_655
C31 O1 3.552(4) no . 2_656
C32 O1 3.518(4) no . 2_656
P1 H2 2.9642 no . .
P1 H11 3.2357 no . .
P1 H22 2.8392 no . .
P1 H26 2.9320 no . .
P1 H28 2.8943 no . .
P1 H32 2.8415 no . .
O1 H2 2.3808 no . .
O1 H22 2.7529 no . .
O1 H32 3.0895 no . .
N1 H2 2.8150 no . .
N1 H11 2.8314 no . .
N1 H26 2.7893 no . .
N1 H32 3.1398 no . .
C1 H3 3.2329 no . .
C1 H5 3.2815 no . .
C1 H26 3.5931 no . .
C3 H5 3.2556 no . .
C3 H14A 2.7980 no . .
C3 H14B 3.5090 no . .
C3 H16A 3.1225 no . .
C3 H16B 2.6988 no . .
C4 H2 3.3143 no . .
C4 H14A 2.6421 no . .
C4 H14B 2.7435 no . .
C4 H14C 3.3503 no . .
C4 H15A 2.7232 no . .
C4 H15B 2.7422 no . .
C4 H15C 3.3750 no . .
C4 H16A 2.6591 no . .
C4 H16B 2.7175 no . .
C4 H16C 3.3473 no . .
C5 H3 3.2437 no . .
C5 H8 3.1663 no . .
C5 H14B 3.4447 no . .
C5 H15A 2.7185 no . .
C5 H15B 2.8901 no . .
C6 H2 3.2882 no . .
C6 H8 2.8484 no . .
C7 H5 2.8562 no . .
C7 H11 3.2886 no . .
C8 H5 3.1678 no . .
C8 H10 3.2326 no . .
C8 H18A 2.7356 no . .
C8 H18B 2.8402 no . .
C8 H20C 3.3920 no . .
C9 H11 3.3111 no . .
C9 H18A 2.7383 no . .
C9 H18B 2.7376 no . .
C9 H18C 3.3844 no . .
C9 H19A 3.3544 no . .
C9 H19B 2.6637 no . .
C9 H19C 2.7158 no . .
C9 H20A 3.3474 no . .
C9 H20B 2.6717 no . .
C9 H20C 2.6784 no . .
C10 H8 3.2442 no . .
C10 H19B 3.1705 no . .
C10 H19C 2.7280 no . .
C10 H20B 2.8092 no . .
C10 H20C 3.3948 no . .
C11 H26 3.0936 no . .
C12 H8 3.2844 no . .
C12 H10 3.2377 no . .
C12 H26 2.8273 no . .
C12 H32 3.5705 no . .
C13 H3 2.6493 no . .
C13 H5 2.7468 no . .
C14 H3 2.9925 no . .
C14 H15A 2.7129 no . .
C14 H15B 3.3563 no . .
C14 H15C 2.6686 no . .
C14 H16A 3.3464 no . .
C14 H16B 2.6430 no . .
C14 H16C 2.7084 no . .
C15 H5 2.5443 no . .
C15 H14A 3.3534 no . .
C15 H14B 2.6685 no . .
C15 H14C 2.7201 no . .
C15 H16A 2.6832 no . .
C15 H16B 3.3134 no . .
C15 H16C 2.5899 no . .
C16 H3 2.7331 no . .
C16 H14A 2.7305 no . .
C16 H14B 3.3418 no . .
C16 H14C 2.6295 no . .
C16 H15A 3.3154 no . .
C16 H15B 2.6302 no . .
C16 H15C 2.6409 no . .
C17 H8 2.7316 no . .
C17 H10 2.6612 no . .
C18 H8 2.5105 no . .
C18 H19A 2.6012 no . .
C18 H19B 2.6922 no . .
C18 H19C 3.3177 no . .
C18 H20A 2.6516 no . .
C18 H20B 3.3331 no . .
C18 H20C 2.6805 no . .
C19 H10 2.7728 no . .
C19 H18A 3.3193 no . .
C19 H18B 2.6543 no . .
C19 H18C 2.6385 no . .
C19 H20A 2.6777 no . .
C19 H20B 2.6821 no . .
C19 H20C 3.3404 no . .
C20 H10 2.9717 no . .
C20 H18A 2.6664 no . .
C20 H18B 3.3341 no . .
C20 H18C 2.6639 no . .
C20 H19A 2.7108 no . .
C20 H19B 3.3406 no . .
C20 H19C 2.6471 no . .
C21 H23 3.2769 no . .
C21 H25 3.2645 no . .
C21 H28 2.6451 no . .
C22 H24 3.2593 no . .
C22 H26 3.2653 no . .
C22 H28 3.1725 no . .
C23 H25 3.2379 no . .
C24 H22 3.2544 no . .
C24 H26 3.2513 no . .
C25 H23 3.2399 no . .
C26 H22 3.2668 no . .
C26 H24 3.2536 no . .
C26 H28 3.0691 no . .
C27 H11 2.5398 no . .
C27 H29 3.2737 no . .
C27 H31 3.2743 no . .
C28 H11 2.8599 no . .
C28 H30 3.2545 no . .
C28 H32 3.2693 no . .
C29 H11 3.5008 no . .
C29 H31 3.2507 no . .
C30 H28 3.2532 no . .
C30 H32 3.2589 no . .
C31 H11 3.5811 no . .
C31 H29 3.2514 no . .
C32 H11 2.9561 no . .
C32 H28 3.2694 no . .
C32 H30 3.2589 no . .
H2 H3 2.3268 no . .
H3 H14A 2.4469 no . .
H3 H14B 3.5586 no . .
H3 H16A 3.0557 no . .
H3 H16B 2.1807 no . .
H5 H8 2.7477 no . .
H5 H14B 3.4915 no . .
H5 H15A 2.1545 no . .
H5 H15B 2.4933 no . .
H5 H15C 3.5004 no . .
H8 H18A 2.1811 no . .
H8 H18B 2.3914 no . .
H8 H18C 3.4734 no . .
H8 H20C 3.4887 no . .
H10 H11 2.3285 no . .
H10 H19B 3.1096 no . .
H10 H19C 2.2207 no . .
H10 H20B 2.4354 no . .
H10 H20C 3.4521 no . .
H11 H26 3.1243 no . .
H11 H28 3.1818 no . .
H11 H32 3.3252 no . .
H14A H15A 3.5869 no . .
H14A H15C 3.5784 no . .
H14A H16A 3.5973 no . .
H14A H16B 2.5139 no . .
H14A H16C 3.0790 no . .
H14B H15A 2.5063 no . .
H14B H15B 3.5793 no . .
H14B H15C 2.9031 no . .
H14B H16B 3.5657 no . .
H14B H16C 3.5670 no . .
H14C H15A 3.0453 no . .
H14C H15B 3.5969 no . .
H14C H15C 2.5140 no . .
H14C H16A 3.5516 no . .
H14C H16B 2.8330 no . .
H14C H16C 2.4756 no . .
H15A H16A 3.5693 no . .
H15A H16C 3.5027 no . .
H15B H16A 2.4825 no . .
H15B H16B 3.5504 no . .
H15B H16C 2.8369 no . .
H15C H16A 2.9896 no . .
H15C H16B 3.5146 no . .
H15C H16C 2.3940 no . .
H18A H19A 3.5062 no . .
H18A H19B 3.5829 no . .
H18A H20A 2.9280 no . .
H18A H20B 3.5685 no . .
H18A H20C 2.4924 no . .
H18B H19A 2.8711 no . .
H18B H19B 2.5102 no . .
H18B H19C 3.5696 no . .
H18B H20A 3.5509 no . .
H18B H20C 3.5739 no . .
H18C H19A 2.3957 no . .
H18C H19B 2.9822 no . .
H18C H19C 3.5143 no . .
H18C H20A 2.4588 no . .
H18C H20B 3.5528 no . .
H18C H20C 2.9671 no . .
H19A H20A 2.5274 no . .
H19A H20B 3.0137 no . .
H19A H20C 3.5952 no . .
H19B H20A 3.5865 no . .
H19B H20B 3.5593 no . .
H19C H20A 2.9125 no . .
H19C H20B 2.4637 no . .
H19C H20C 3.5496 no . .
H22 H23 2.3331 no . .
H22 H28 3.4481 no . .
H23 H24 2.3186 no . .
H24 H25 2.3383 no . .
H25 H26 2.3092 no . .
H26 H28 3.2923 no . .
H28 H29 2.3389 no . .
H29 H30 2.3211 no . .
H30 H31 2.3307 no . .
H31 H32 2.3398 no . .
O1 H15A 3.5876 no . 1_545
O1 H15C 3.0249 no . 1_545
O1 H22 3.2870 no . 2_556
O1 H23 2.5534 no . 2_556
O1 H31 2.9348 no . 2_656
O1 H32 2.8651 no . 2_656
C1 H14A 3.5986 no . 2_566
C1 H15B 3.2611 no . 2_666
C2 H14A 3.0122 no . 2_566
C2 H14B 3.3261 no . 2_566
C2 H31 2.8915 no . 2_656
C3 H14A 3.3187 no . 2_566
C3 H19A 3.2457 no . 1_456
C3 H20A 3.4364 no . 1_456
C3 H31 3.3977 no . 2_656
C4 H19A 3.5214 no . 2_665
C4 H19B 3.4782 no . 2_665
C5 H15B 3.4053 no . 2_666
C5 H16A 3.2324 no . 2_666
C5 H19A 3.4583 no . 2_665
C5 H19B 2.8670 no . 2_665
C6 H15B 3.1432 no . 2_666
C6 H16A 3.0855 no . 2_666
C6 H18B 3.4191 no . 2_665
C6 H19B 3.4019 no . 2_665
C7 H15B 3.5901 no . 2_666
C7 H16A 2.8429 no . 2_666
C7 H16C 3.3581 no . 2_666
C7 H18B 3.2493 no . 2_665
C8 H16A 2.7685 no . 2_666
C8 H16C 3.2547 no . 2_666
C8 H18B 3.4362 no . 2_665
C9 H16A 3.5516 no . 2_666
C9 H16C 3.4502 no . 2_666
C9 H28 3.5888 no . 2_655
C9 H29 3.5022 no . 2_655
C10 H24 3.5319 no . 1_655
C10 H28 2.7664 no . 2_655
C10 H29 3.3939 no . 2_655
C11 H28 3.0994 no . 2_655
C11 H29 3.5574 no . 2_655
C14 H2 3.2246 no . 2_566
C14 H19A 3.3451 no . 2_665
C14 H22 3.5450 no . 1_565
C16 H8 3.4874 no . 2_666
C16 H18C 3.5904 no . 1_456
C16 H20C 3.4438 no . 2_666
C18 H16B 3.5612 no . 1_654
C18 H20C 3.5141 no . 2_765
C18 H29 3.2587 no . 1_565
C18 H30 3.3686 no . 1_565
C19 H3 3.3476 no . 1_654
C19 H5 3.4824 no . 2_665
C19 H14B 2.9765 no . 2_665
C19 H28 3.3849 no . 2_655
C20 H3 3.5133 no . 1_654
C20 H18A 3.5003 no . 2_765
C20 H25 3.3060 no . 1_655
C20 H30 3.0690 no . 2_755
C21 H10 3.5402 no . 2_655
C21 H14C 3.0699 no . 2_566
C22 H10 3.4365 no . 2_655
C22 H14C 2.8535 no . 2_566
C22 H19C 3.0851 no . 2_655
C22 H22 3.1801 no . 2_556
C23 H10 3.2560 no . 2_655
C23 H14C 2.8904 no . 2_566
C23 H19C 3.2165 no . 2_655
C23 H20B 3.5194 no . 2_655
C23 H31 3.4707 no . 1_455
C24 H10 3.1435 no . 2_655
C24 H14C 3.1627 no . 2_566
C24 H16C 3.2585 no . 2_566
C24 H24 3.4332 no . 2_555
C25 H10 3.2247 no . 2_655
C25 H11 3.5004 no . 2_655
C25 H14C 3.3578 no . 2_566
C25 H20B 3.5443 no . 1_455
C26 H10 3.4160 no . 2_655
C26 H11 3.5321 no . 2_655
C26 H14C 3.3153 no . 2_566
C27 H15A 2.9874 no . 1_545
C27 H15C 3.5430 no . 1_545
C28 H10 3.3958 no . 2_655
C28 H15A 2.9710 no . 1_545
C28 H19B 3.3681 no . 2_655
C28 H19C 3.4582 no . 2_655
C28 H26 3.5913 no . 2_655
C29 H5 3.2670 no . 1_545
C29 H8 3.2814 no . 1_545
C29 H15A 3.1772 no . 1_545
C29 H18A 3.3833 no . 1_545
C29 H18B 3.5823 no . 1_545
C29 H19B 3.3081 no . 2_655
C29 H25 3.3027 no . 2_655
C29 H26 3.1270 no . 2_655
C30 H5 3.3812 no . 1_545
C30 H8 3.3942 no . 1_545
C30 H15A 3.3735 no . 1_545
C30 H18A 3.1808 no . 1_545
C30 H20A 3.2662 no . 2_755
C30 H20B 3.5710 no . 2_755
C30 H25 2.9949 no . 2_655
C31 H2 3.3856 no . 2_656
C31 H15A 3.4041 no . 1_545
C31 H15B 3.4823 no . 1_545
C31 H20A 3.5787 no . 2_755
C31 H23 3.2416 no . 1_655
C31 H25 3.4986 no . 2_655
C32 H15A 3.2165 no . 1_545
C32 H15B 3.5925 no . 1_545
C32 H15C 3.5105 no . 1_545
C32 H32 3.3873 no . 2_656
H2 C14 3.2246 no . 2_566
H2 C31 3.3856 no . 2_656
H2 H14A 2.9490 no . 2_566
H2 H14B 2.8212 no . 2_566
H2 H14C 3.3968 no . 2_566
H2 H19A 3.2427 no . 1_456
H2 H22 3.5902 no . 2_556
H2 H23 3.1333 no . 2_556
H2 H31 2.5184 no . 2_656
H3 C19 3.3476 no . 1_456
H3 C20 3.5133 no . 1_456
H3 H14A 3.4282 no . 2_566
H3 H14B 3.5247 no . 2_566
H3 H18C 3.1212 no . 1_456
H3 H19A 2.4550 no . 1_456
H3 H20A 2.6565 no . 1_456
H3 H31 3.4102 no . 2_656
H5 C19 3.4824 no . 2_665
H5 C29 3.2670 no . 1_565
H5 C30 3.3812 no . 1_565
H5 H16A 3.0230 no . 2_666
H5 H19A 3.5781 no . 2_665
H5 H19B 2.6158 no . 2_665
H5 H29 3.2995 no . 1_565
H5 H30 3.4703 no . 1_565
H8 C16 3.4874 no . 2_666
H8 C29 3.2814 no . 1_565
H8 C30 3.3942 no . 1_565
H8 H16A 2.7443 no . 2_666
H8 H16C 3.5762 no . 2_666
H8 H18B 3.5229 no . 2_665
H8 H19B 3.5271 no . 2_665
H8 H29 2.7096 no . 1_565
H8 H30 2.9232 no . 1_565
H10 C21 3.5402 no . 2_655
H10 C22 3.4365 no . 2_655
H10 C23 3.2560 no . 2_655
H10 C24 3.1435 no . 2_655
H10 C25 3.2247 no . 2_655
H10 C26 3.4160 no . 2_655
H10 C28 3.3958 no . 2_655
H10 H24 3.3507 no . 1_655
H10 H24 3.5404 no . 2_655
H10 H28 2.4849 no . 2_655
H11 C25 3.5004 no . 2_655
H11 C26 3.5321 no . 2_655
H11 H25 3.4442 no . 2_655
H11 H26 3.4946 no . 2_655
H11 H28 3.0822 no . 2_655
H14A C1 3.5986 no . 2_566
H14A C2 3.0122 no . 2_566
H14A C3 3.3187 no . 2_566
H14A H2 2.9490 no . 2_566
H14A H3 3.4282 no . 2_566
H14A H18C 3.0869 no . 1_456
H14A H19A 3.5243 no . 1_456
H14A H19A 3.4255 no . 2_665
H14B C2 3.3261 no . 2_566
H14B C19 2.9765 no . 2_665
H14B H2 2.8212 no . 2_566
H14B H3 3.5247 no . 2_566
H14B H19A 2.5476 no . 2_665
H14B H19B 3.0681 no . 2_665
H14B H19C 2.8291 no . 2_665
H14B H22 2.8940 no . 1_565
H14C C21 3.0699 no . 2_566
H14C C22 2.8535 no . 2_566
H14C C23 2.8904 no . 2_566
H14C C24 3.1627 no . 2_566
H14C C25 3.3578 no . 2_566
H14C C26 3.3153 no . 2_566
H14C H2 3.3968 no . 2_566
H14C H22 3.2985 no . 1_565
H14C H22 3.2697 no . 2_566
H14C H23 3.3021 no . 2_566
H15A O1 3.5876 no . 1_565
H15A C27 2.9874 no . 1_565
H15A C28 2.9710 no . 1_565
H15A C29 3.1772 no . 1_565
H15A C30 3.3735 no . 1_565
H15A C31 3.4041 no . 1_565
H15A C32 3.2165 no . 1_565
H15A H19B 3.1193 no . 2_665
H15A H19C 3.5957 no . 2_665
H15A H28 3.3838 no . 1_565
H15B C1 3.2611 no . 2_666
H15B C5 3.4053 no . 2_666
H15B C6 3.1432 no . 2_666
H15B C7 3.5901 no . 2_666
H15B C31 3.4823 no . 1_565
H15B C32 3.5925 no . 1_565
H15C O1 3.0249 no . 1_565
H15C C27 3.5430 no . 1_565
H15C C32 3.5105 no . 1_565
H15C H23 3.3690 no . 2_566
H15C H32 3.1484 no . 2_666
H16A C5 3.2324 no . 2_666
H16A C6 3.0855 no . 2_666
H16A C7 2.8429 no . 2_666
H16A C8 2.7685 no . 2_666
H16A C9 3.5516 no . 2_666
H16A H5 3.0230 no . 2_666
H16A H8 2.7443 no . 2_666
H16A H30 3.3382 no . 2_656
H16B C18 3.5612 no . 1_456
H16B H18C 2.6901 no . 1_456
H16B H20A 2.7479 no . 1_456
H16B H20C 3.0370 no . 2_666
H16B H30 3.4647 no . 2_656
H16C C7 3.3581 no . 2_666
H16C C8 3.2547 no . 2_666
H16C C9 3.4502 no . 2_666
H16C C24 3.2585 no . 2_566
H16C H8 3.5762 no . 2_666
H16C H20C 3.1115 no . 2_666
H16C H24 3.1661 no . 2_566
H18A C20 3.5003 no . 2_765
H18A C29 3.3833 no . 1_565
H18A C30 3.1808 no . 1_565
H18A H20A 3.2482 no . 2_765
H18A H20C 2.8911 no . 2_765
H18A H25 3.4938 no . 2_665
H18A H29 2.8799 no . 1_565
H18A H30 2.4614 no . 1_565
H18B C6 3.4191 no . 2_665
H18B C7 3.2493 no . 2_665
H18B C8 3.4362 no . 2_665
H18B C29 3.5823 no . 1_565
H18B H8 3.5229 no . 2_665
H18B H26 3.3715 no . 2_665
H18B H29 2.7567 no . 1_565
H18B H30 3.5452 no . 1_565
H18C C16 3.5904 no . 1_654
H18C H3 3.1212 no . 1_654
H18C H14A 3.0869 no . 1_654
H18C H16B 2.6901 no . 1_654
H18C H20C 3.2731 no . 2_765
H18C H26 3.5441 no . 2_665
H19A C3 3.2457 no . 1_654
H19A C4 3.5214 no . 2_665
H19A C5 3.4583 no . 2_665
H19A C14 3.3451 no . 2_665
H19A H2 3.2427 no . 1_654
H19A H3 2.4550 no . 1_654
H19A H5 3.5781 no . 2_665
H19A H14A 3.5243 no . 1_654
H19A H14A 3.4255 no . 2_665
H19A H14B 2.5476 no . 2_665
H19B C4 3.4782 no . 2_665
H19B C5 2.8670 no . 2_665
H19B C6 3.4019 no . 2_665
H19B C28 3.3681 no . 2_655
H19B C29 3.3081 no . 2_655
H19B H5 2.6158 no . 2_665
H19B H8 3.5271 no . 2_665
H19B H14B 3.0681 no . 2_665
H19B H15A 3.1193 no . 2_665
H19B H28 3.0869 no . 2_655
H19B H29 2.9798 no . 2_655
H19C C22 3.0851 no . 2_655
H19C C23 3.2165 no . 2_655
H19C C28 3.4582 no . 2_655
H19C H14B 2.8291 no . 2_665
H19C H15A 3.5957 no . 2_665
H19C H22 3.0453 no . 2_655
H19C H23 3.2860 no . 2_655
H19C H28 2.8373 no . 2_655
H20A C3 3.4364 no . 1_654
H20A C30 3.2662 no . 2_755
H20A C31 3.5787 no . 2_755
H20A H3 2.6565 no . 1_654
H20A H16B 2.7479 no . 1_654
H20A H18A 3.2482 no . 2_765
H20A H20C 3.5262 no . 2_765
H20A H30 2.4999 no . 2_755
H20A H31 3.1378 no . 2_755
H20B C23 3.5194 no . 2_655
H20B C25 3.5443 no . 1_655
H20B C30 3.5710 no . 2_755
H20B H23 3.3398 no . 2_655
H20B H24 3.2976 no . 1_655
H20B H24 3.5731 no . 2_655
H20B H25 2.7922 no . 1_655
H20B H30 3.0916 no . 2_755
H20B H31 3.2008 no . 2_755
H20C C16 3.4438 no . 2_666
H20C C18 3.5141 no . 2_765
H20C H16B 3.0370 no . 2_666
H20C H16C 3.1115 no . 2_666
H20C H18A 2.8911 no . 2_765
H20C H18C 3.2731 no . 2_765
H20C H20A 3.5262 no . 2_765
H20C H20C 3.2314 no . 2_765
H20C H25 3.0260 no . 1_655
H20C H30 3.1360 no . 2_755
H22 O1 3.2870 no . 2_556
H22 C14 3.5450 no . 1_545
H22 C22 3.1801 no . 2_556
H22 H2 3.5902 no . 2_556
H22 H14B 2.8940 no . 1_545
H22 H14C 3.2985 no . 1_545
H22 H14C 3.2697 no . 2_566
H22 H19C 3.0453 no . 2_655
H22 H22 2.5506 no . 2_556
H23 O1 2.5534 no . 2_556
H23 C31 3.2416 no . 1_455
H23 H2 3.1333 no . 2_556
H23 H14C 3.3021 no . 2_566
H23 H15C 3.3690 no . 2_566
H23 H19C 3.2860 no . 2_655
H23 H20B 3.3398 no . 2_655
H23 H31 2.5837 no . 1_455
H23 H32 3.3425 no . 1_455
H24 C10 3.5319 no . 1_455
H24 C24 3.4332 no . 2_555
H24 H10 3.3507 no . 1_455
H24 H10 3.5404 no . 2_655
H24 H16C 3.1661 no . 2_566
H24 H20B 3.2976 no . 1_455
H24 H20B 3.5731 no . 2_655
H24 H24 2.9329 no . 2_555
H24 H25 3.4553 no . 2_555
H25 C20 3.3060 no . 1_455
H25 C29 3.3027 no . 2_655
H25 C30 2.9949 no . 2_655
H25 C31 3.4986 no . 2_655
H25 H11 3.4442 no . 2_655
H25 H18A 3.4938 no . 2_665
H25 H20B 2.7922 no . 1_455
H25 H20C 3.0260 no . 1_455
H25 H24 3.4553 no . 2_555
H25 H29 3.4738 no . 2_655
H25 H30 2.9837 no . 2_655
H26 C28 3.5913 no . 2_655
H26 C29 3.1270 no . 2_655
H26 H11 3.4946 no . 2_655
H26 H18B 3.3715 no . 2_665
H26 H18C 3.5441 no . 2_665
H26 H29 2.8604 no . 2_655
H28 C9 3.5888 no . 2_655
H28 C10 2.7664 no . 2_655
H28 C11 3.0994 no . 2_655
H28 C19 3.3849 no . 2_655
H28 H10 2.4849 no . 2_655
H28 H11 3.0822 no . 2_655
H28 H15A 3.3838 no . 1_545
H28 H19B 3.0869 no . 2_655
H28 H19C 2.8373 no . 2_655
H29 C9 3.5022 no . 2_655
H29 C10 3.3939 no . 2_655
H29 C11 3.5574 no . 2_655
H29 C18 3.2587 no . 1_545
H29 H5 3.2995 no . 1_545
H29 H8 2.7096 no . 1_545
H29 H18A 2.8799 no . 1_545
H29 H18B 2.7567 no . 1_545
H29 H19B 2.9798 no . 2_655
H29 H25 3.4738 no . 2_655
H29 H26 2.8604 no . 2_655
H30 C18 3.3686 no . 1_545
H30 C20 3.0690 no . 2_755
H30 H5 3.4703 no . 1_545
H30 H8 2.9232 no . 1_545
H30 H16A 3.3382 no . 2_656
H30 H16B 3.4647 no . 2_656
H30 H18A 2.4614 no . 1_545
H30 H18B 3.5452 no . 1_545
H30 H20A 2.4999 no . 2_755
H30 H20B 3.0916 no . 2_755
H30 H20C 3.1360 no . 2_755
H30 H25 2.9837 no . 2_655
H31 O1 2.9348 no . 2_656
H31 C2 2.8915 no . 2_656
H31 C3 3.3977 no . 2_656
H31 C23 3.4707 no . 1_655
H31 H2 2.5184 no . 2_656
H31 H3 3.4102 no . 2_656
H31 H20A 3.1378 no . 2_755
H31 H20B 3.2008 no . 2_755
H31 H23 2.5837 no . 1_655
H32 O1 2.8651 no . 2_656
H32 C32 3.3873 no . 2_656
H32 H15C 3.1484 no . 2_666
H32 H23 3.3425 no . 1_655
H32 H32 2.6738 no . 2_656

loop_
_geom_torsion_atom_site_label_1
_geom_torsion_atom_site_label_2
_geom_torsion_atom_site_label_3
_geom_torsion_atom_site_label_4
_geom_torsion
_geom_torsion_publ_flag
_geom_torsion_site_symmetry_1
_geom_torsion_site_symmetry_2
_geom_torsion_site_symmetry_3
_geom_torsion_site_symmetry_4
O1 P1 N1 C1 -34.7(2) no . . . .
O1 P1 N1 C12 156.00(18) no . . . .
O1 P1 C21 C22 -28.32(19) no . . . .
O1 P1 C21 C26 151.10(15) no . . . .
O1 P1 C27 C28 117.94(18) no . . . .
O1 P1 C27 C32 -55.0(2) no . . . .
N1 P1 C21 C22 -150.34(14) no . . . .
N1 P1 C21 C26 29.08(19) no . . . .
C21 P1 N1 C1 87.95(18) no . . . .
C21 P1 N1 C12 -81.4(2) no . . . .
N1 P1 C27 C28 -120.10(18) no . . . .
N1 P1 C27 C32 67.00(19) no . . . .
C27 P1 N1 C1 -157.32(17) no . . . .
C27 P1 N1 C12 33.4(3) no . . . .
C21 P1 C27 C28 -6.7(2) no . . . .
C21 P1 C27 C32 -179.56(15) no . . . .
C27 P1 C21 C22 96.34(17) no . . . .
C27 P1 C21 C26 -84.24(19) no . . . .
P1 N1 C1 C2 7.2(4) no . . . .
P1 N1 C1 C6 -174.29(16) no . . . .
P1 N1 C12 C7 171.15(17) no . . . .
P1 N1 C12 C11 -11.5(5) no . . . .
C1 N1 C12 C7 0.6(3) no . . . .
C1 N1 C12 C11 177.9(3) no . . . .
C12 N1 C1 C2 178.9(3) no . . . .
C12 N1 C1 C6 -2.7(3) no . . . .
N1 C1 C2 C3 175.0(3) no . . . .
N1 C1 C6 C5 -173.5(3) no . . . .
N1 C1 C6 C7 3.7(3) no . . . .
C2 C1 C6 C5 5.2(5) no . . . .
C2 C1 C6 C7 -177.7(3) no . . . .
C6 C1 C2 C3 -3.4(4) no . . . .
C1 C2 C3 C4 -1.2(5) no . . . .
C2 C3 C4 C5 3.9(5) no . . . .
C2 C3 C4 C13 -176.9(3) no . . . .
C3 C4 C5 C6 -2.0(4) no . . . .
C3 C4 C13 C14 -69.5(3) no . . . .
C3 C4 C13 C15 168.8(3) no . . . .
C3 C4 C13 C16 49.8(4) no . . . .
C5 C4 C13 C14 109.7(3) no . . . .
C5 C4 C13 C15 -12.0(4) no . . . .
C5 C4 C13 C16 -131.0(3) no . . . .
C13 C4 C5 C6 178.8(3) no . . . .
C4 C5 C6 C1 -2.3(5) no . . . .
C4 C5 C6 C7 -178.7(3) no . . . .
C1 C6 C7 C8 177.0(3) no . . . .
C1 C6 C7 C12 -3.3(3) no . . . .
C5 C6 C7 C8 -6.3(6) no . . . .
C5 C6 C7 C12 173.4(3) no . . . .
C6 C7 C8 C9 177.1(3) no . . . .
C6 C7 C12 N1 1.7(4) no . . . .
C6 C7 C12 C11 -176.0(3) no . . . .
C8 C7 C12 N1 -178.6(3) no . . . .
C8 C7 C12 C11 3.7(5) no . . . .
C12 C7 C8 C9 -2.6(5) no . . . .
C7 C8 C9 C10 -0.4(4) no . . . .
C7 C8 C9 C17 -179.0(3) no . . . .
C8 C9 C10 C11 2.4(5) no . . . .
C8 C9 C17 C18 -9.1(4) no . . . .
C8 C9 C17 C19 -129.1(3) no . . . .
C8 C9 C17 C20 111.2(3) no . . . .
C10 C9 C17 C18 172.4(3) no . . . .
C10 C9 C17 C19 52.4(4) no . . . .
C10 C9 C17 C20 -67.4(4) no . . . .
C17 C9 C10 C11 -179.0(3) no . . . .
C9 C10 C11 C12 -1.3(5) no . . . .
C10 C11 C12 N1 -178.9(3) no . . . .
C10 C11 C12 C7 -1.8(5) no . . . .
P1 C21 C22 C23 177.71(14) no . . . .
P1 C21 C26 C25 -178.44(15) no . . . .
C22 C21 C26 C25 1.0(4) no . . . .
C26 C21 C22 C23 -1.7(4) no . . . .
C21 C22 C23 C24 1.8(4) no . . . .
C22 C23 C24 C25 -1.0(4) no . . . .
C23 C24 C25 C26 0.2(4) no . . . .
C24 C25 C26 C21 -0.2(4) no . . . .
P1 C27 C28 C29 -172.16(15) no . . . .
P1 C27 C32 C31 172.20(15) no . . . .
C28 C27 C32 C31 -0.9(4) no . . . .
C32 C27 C28 C29 0.7(4) no . . . .
C27 C28 C29 C30 0.3(4) no . . . .
C28 C29 C30 C31 -1.3(4) no . . . .
C29 C30 C31 C32 1.2(4) no . . . .
C30 C31 C32 C27 -0.1(4) no . . . .
